data_2218974
loop_
_publ_author_name
'Dai, Wei'
'Fu, Da-Wei'

_publ_section_title
;
 5-(4-Methyl-3-nitrophenyl)-1<i>H</i>-tetrazole
;
_journal_coeditor_code DN2361
_journal_issue 8
_journal_name_full 'Acta Crystallographica Section E'
_journal_page_first o1445
_journal_paper_doi 10.1107/S1600536808018825
_journal_volume 64
_journal_year 2008
_chemical_formula_iupac 'C8 H7 N5 O2'
_chemical_formula_moiety 'C8 H7 N5 O2'
_chemical_formula_sum 'C8 H7 N5 O2'
_chemical_formula_weight 205.19
_chemical_name_systematic
;
5-(4-Methyl-3-nitrophenyl)-1<i>H</i>-tetrazole
;
_space_group_IT_number 14
_symmetry_cell_setting monoclinic
_symmetry_space_group_name_Hall '-P 2ybc'
_symmetry_space_group_name_H-M 'P 1 21/c 1'
_atom_sites_solution_hydrogens geom
_atom_sites_solution_primary direct
_atom_sites_solution_secondary difmap
_audit_creation_method SHELXL-97
_cell_angle_alpha 90.00
_cell_angle_beta 100.71(3)
_cell_angle_gamma 90.00
_cell_formula_units_Z 4
_cell_length_a 4.9642(10)
_cell_length_b 16.982(3)
_cell_length_c 10.804(2)
_cell_measurement_reflns_used 2043
_cell_measurement_temperature 298(2)
_cell_measurement_theta_max 27.4843
_cell_measurement_theta_min 3.072
_cell_volume 894.9(3)
_computing_cell_refinement 'CrystalClear (Rigaku, 2005)'
_computing_data_collection 'CrystalClear (Rigaku, 2005)'
_computing_data_reduction 'CrystalClear (Rigaku, 2005)'
_computing_molecular_graphics 'SHELXTL (Sheldrick, 2008) and PLATON (Spek, 2003)'
_computing_publication_material 'SHELXTL (Sheldrick, 2008)'
_computing_structure_refinement 'SHELXL97 (Sheldrick, 2008)'
_computing_structure_solution 'SHELXS97 (Sheldrick, 2008)'
_diffrn_ambient_temperature 298(2)
_diffrn_detector_area_resol_mean 13.6612
_diffrn_measured_fraction_theta_full 0.993
_diffrn_measured_fraction_theta_max 0.993
_diffrn_measurement_device_type 'Rigaku Mercury2'
_diffrn_measurement_method \w
_diffrn_radiation_monochromator graphite
_diffrn_radiation_source 'fine-focus sealed tube'
_diffrn_radiation_type MoK\a
_diffrn_radiation_wavelength 0.71073
_diffrn_reflns_av_R_equivalents 0.0928
_diffrn_reflns_av_sigmaI/netI 0.0805
_diffrn_reflns_limit_h_max 6
_diffrn_reflns_limit_h_min -6
_diffrn_reflns_limit_k_max 21
_diffrn_reflns_limit_k_min -22
_diffrn_reflns_limit_l_max 14
_diffrn_reflns_limit_l_min -13
_diffrn_reflns_number 7013
_diffrn_reflns_theta_full 27.48
_diffrn_reflns_theta_max 27.48
_diffrn_reflns_theta_min 3.07
_exptl_absorpt_coefficient_mu 0.116
_exptl_absorpt_correction_T_max 0.977
_exptl_absorpt_correction_T_min 0.971
_exptl_absorpt_correction_type multi-scan
_exptl_absorpt_process_details '(CrystalClear; Rigaku, 2005)'
_exptl_crystal_colour Colorless
_exptl_crystal_density_diffrn 1.523
_exptl_crystal_density_method 'not measured'
_exptl_crystal_description block
_exptl_crystal_F_000 424
_exptl_crystal_size_max 0.25
_exptl_crystal_size_mid 0.18
_exptl_crystal_size_min 0.15
_refine_diff_density_max 0.316
_refine_diff_density_min -0.255
_refine_ls_extinction_coef 0.037(7)
_refine_ls_extinction_expression Fc^*^=kFc[1+0.001xFc^2^\l^3^/sin(2\q)]^-1/4^
_refine_ls_extinction_method 'SHELXL97 (Sheldrick, 2008)'
_refine_ls_goodness_of_fit_ref 1.083
_refine_ls_hydrogen_treatment constr
_refine_ls_matrix_type full
_refine_ls_number_parameters 137
_refine_ls_number_reflns 2039
_refine_ls_number_restraints 0
_refine_ls_restrained_S_all 1.083
_refine_ls_R_factor_all 0.1159
_refine_ls_R_factor_gt 0.0750
_refine_ls_shift/su_max 0.000
_refine_ls_shift/su_mean 0.000
_refine_ls_structure_factor_coef Fsqd
_refine_ls_weighting_details 'calc w=1/[\s^2^(Fo^2^)+(0.0844P)^2^+0.0553P] where P=(Fo^2^+2Fc^2^)/3'
_refine_ls_weighting_scheme calc
_refine_ls_wR_factor_gt 0.1686
_refine_ls_wR_factor_ref 0.1901
_reflns_number_gt 1330
_reflns_number_total 2039
_reflns_threshold_expression I>2\s(I)
_cod_data_source_file dn2361.cif
_cod_data_source_block I
_cod_original_sg_symbol_H-M 'P 21/c'
_cod_database_code 2218974
_cod_database_fobs_code 2218974

loop_
_symmetry_equiv_pos_as_xyz
'x, y, z'
'-x, y+1/2, -z+1/2'
'-x, -y, -z'
'x, -y-1/2, z-1/2'

loop_
_atom_site_type_symbol
_atom_site_label
_atom_site_fract_x
_atom_site_fract_y
_atom_site_fract_z
_atom_site_U_iso_or_equiv
_atom_site_adp_type
_atom_site_calc_flag
_atom_site_refinement_flags
_atom_site_occupancy
N N1 0.0809(4) 0.47072(13) 0.8636(2) 0.0355(6) Uani d . 1
H H1A -0.0824 0.4579 0.8719 0.043 Uiso calc R 1
N N4 0.5077(4) 0.46190(13) 0.8535(2) 0.0375(6) Uani d . 1
C C1 0.2914(5) 0.42106(15) 0.8715(2) 0.0300(6) Uani d . 1
C C2 0.2791(5) 0.33663(15) 0.8959(2) 0.0316(6) Uani d . 1
N N2 0.1626(5) 0.54380(12) 0.8406(2) 0.0429(6) Uani d . 1
N N3 0.4204(5) 0.53814(13) 0.8340(2) 0.0445(6) Uani d . 1
C C3 0.1202(5) 0.30784(15) 0.9784(2) 0.0346(6) Uani d . 1
H H3A 0.0240 0.3423 1.0211 0.041 Uiso calc R 1
C C4 0.1057(5) 0.22713(16) 0.9969(2) 0.0360(7) Uani d . 1
C C7 0.4202(6) 0.28333(16) 0.8331(3) 0.0380(6) Uani d . 1
H H7A 0.5288 0.3016 0.7777 0.046 Uiso calc R 1
C C6 0.3991(6) 0.20365(16) 0.8530(3) 0.0448(7) Uani d . 1
H H6A 0.4927 0.1694 0.8089 0.054 Uiso calc R 1
C C5 0.2449(6) 0.17202(15) 0.9358(3) 0.0423(7) Uani d . 1
O O1 -0.1907(5) 0.25440(14) 1.1326(2) 0.0687(8) Uani d . 1
O O2 -0.0896(5) 0.13387(15) 1.1108(2) 0.0781(9) Uani d . 1
N N5 -0.0701(5) 0.20355(16) 1.0866(2) 0.0468(7) Uani d . 1
C C8 0.2416(8) 0.08409(18) 0.9527(4) 0.0681(10) Uani d . 1
H H8A 0.3551 0.0599 0.9006 0.102 Uiso calc R 1
H H8B 0.0571 0.0650 0.9289 0.102 Uiso calc R 1
H H8C 0.3103 0.0713 1.0393 0.102 Uiso calc R 1

loop_
_atom_site_aniso_label
_atom_site_aniso_U_11
_atom_site_aniso_U_22
_atom_site_aniso_U_33
_atom_site_aniso_U_12
_atom_site_aniso_U_13
_atom_site_aniso_U_23
N1 0.0248(12) 0.0353(12) 0.0489(14) -0.0016(9) 0.0130(9) 0.0005(9)
N4 0.0280(12) 0.0381(13) 0.0489(15) -0.0015(9) 0.0138(9) 0.0055(10)
C1 0.0237(13) 0.0375(14) 0.0308(13) -0.0009(10) 0.0101(9) -0.0005(10)
C2 0.0231(13) 0.0376(14) 0.0350(15) 0.0014(10) 0.0076(10) -0.0001(10)
N2 0.0352(13) 0.0384(14) 0.0569(16) -0.0006(10) 0.0135(11) 0.0049(11)
N3 0.0366(14) 0.0415(14) 0.0587(16) -0.0041(10) 0.0172(11) 0.0038(11)
C3 0.0295(15) 0.0390(15) 0.0374(16) 0.0000(11) 0.0120(11) -0.0006(11)
C4 0.0320(15) 0.0399(15) 0.0363(15) -0.0035(11) 0.0065(11) 0.0057(11)
C7 0.0349(15) 0.0411(15) 0.0406(16) 0.0059(11) 0.0141(12) -0.0002(12)
C6 0.0464(18) 0.0422(17) 0.0466(18) 0.0123(13) 0.0106(13) -0.0044(12)
C5 0.0426(17) 0.0371(16) 0.0442(17) 0.0017(12) 0.0005(13) 0.0024(12)
O1 0.0701(17) 0.0762(17) 0.0721(17) -0.0033(13) 0.0451(13) 0.0098(13)
O2 0.096(2) 0.0572(16) 0.087(2) -0.0154(12) 0.0304(16) 0.0263(13)
N5 0.0377(15) 0.0574(17) 0.0444(15) -0.0108(11) 0.0053(11) 0.0132(12)
C8 0.091(3) 0.0377(18) 0.074(3) -0.0006(17) 0.011(2) 0.0031(16)

loop_
_atom_type_symbol
_atom_type_description
_atom_type_scat_dispersion_real
_atom_type_scat_dispersion_imag
_atom_type_scat_source
C C 0.0033 0.0016 'International Tables Vol C Tables 4.2.6.8 and 6.1.1.4'
H H 0.0000 0.0000 'International Tables Vol C Tables 4.2.6.8 and 6.1.1.4'
N N 0.0061 0.0033 'International Tables Vol C Tables 4.2.6.8 and 6.1.1.4'
O O 0.0106 0.0060 'International Tables Vol C Tables 4.2.6.8 and 6.1.1.4'

loop_
_geom_angle_atom_site_label_1
_geom_angle_atom_site_label_2
_geom_angle_atom_site_label_3
_geom_angle
C1 N1 N2 109.7(2)
C1 N1 H1A 125.2
N2 N1 H1A 125.2
C1 N4 N3 106.0(2)
N4 C1 N1 107.9(2)
N4 C1 C2 127.1(2)
N1 C1 C2 125.0(2)
C3 C2 C7 118.8(2)
C3 C2 C1 120.7(2)
C7 C2 C1 120.5(2)
N3 N2 N1 106.0(2)
N2 N3 N4 110.4(2)
C2 C3 C4 119.5(2)
C2 C3 H3A 120.3
C4 C3 H3A 120.3
C5 C4 C3 123.3(2)
C5 C4 N5 122.2(3)
C3 C4 N5 114.5(2)
C6 C7 C2 120.1(2)
C6 C7 H7A 119.9
C2 C7 H7A 119.9
C7 C6 C5 123.2(3)
C7 C6 H6A 118.4
C5 C6 H6A 118.4
C6 C5 C4 115.1(2)
C6 C5 C8 118.8(3)
C4 C5 C8 126.0(3)
O1 N5 O2 122.7(3)
O1 N5 C4 118.4(2)
O2 N5 C4 119.0(3)
C5 C8 H8A 109.5
C5 C8 H8B 109.5
H8A C8 H8B 109.5
C5 C8 H8C 109.5
H8A C8 H8C 109.5
H8B C8 H8C 109.5

loop_
_geom_bond_atom_site_label_1
_geom_bond_atom_site_label_2
_geom_bond_distance
N1 C1 1.333(3)
N1 N2 1.343(3)
N1 H1A 0.8600
N4 C1 1.323(3)
N4 N3 1.369(3)
C1 C2 1.461(3)
C2 C3 1.385(3)
C2 C7 1.395(3)
N2 N3 1.299(3)
C3 C4 1.389(4)
C3 H3A 0.9300
C4 C5 1.400(4)
C4 N5 1.475(3)
C7 C6 1.377(4)
C7 H7A 0.9300
C6 C5 1.388(4)
C6 H6A 0.9300
C5 C8 1.505(4)
O1 N5 1.209(3)
O2 N5 1.220(3)
C8 H8A 0.9600
C8 H8B 0.9600
C8 H8C 0.9600

loop_
_geom_hbond_atom_site_label_D
_geom_hbond_atom_site_label_H
_geom_hbond_atom_site_label_A
_geom_hbond_site_symmetry_A
_geom_hbond_distance_DH
_geom_hbond_distance_HA
_geom_hbond_distance_DA
_geom_hbond_angle_DHA
N1 H1A N4 1_455 0.86 2.01 2.832(3) 159.8

loop_
_geom_torsion_atom_site_label_1
_geom_torsion_atom_site_label_2
_geom_torsion_atom_site_label_3
_geom_torsion_atom_site_label_4
_geom_torsion
N3 N4 C1 N1 -0.1(3)
N3 N4 C1 C2 179.8(2)
N2 N1 C1 N4 -0.2(3)
N2 N1 C1 C2 179.9(2)
N4 C1 C2 C3 142.9(3)
N1 C1 C2 C3 -37.2(4)
N4 C1 C2 C7 -39.2(4)
N1 C1 C2 C7 140.7(3)
C1 N1 N2 N3 0.4(3)
N1 N2 N3 N4 -0.5(3)
C1 N4 N3 N2 0.4(3)
C7 C2 C3 C4 0.1(4)
C1 C2 C3 C4 178.1(2)
C2 C3 C4 C5 0.0(4)
C2 C3 C4 N5 -179.9(2)
C3 C2 C7 C6 0.4(4)
C1 C2 C7 C6 -177.5(2)
C2 C7 C6 C5 -1.1(4)
C7 C6 C5 C4 1.2(4)
C7 C6 C5 C8 -178.5(3)
C3 C4 C5 C6 -0.6(4)
N5 C4 C5 C6 179.2(2)
C3 C4 C5 C8 179.1(3)
N5 C4 C5 C8 -1.1(4)
C5 C4 N5 O1 -177.7(3)
C3 C4 N5 O1 2.2(4)
C5 C4 N5 O2 1.9(4)
C3 C4 N5 O2 -178.3(2)

loop_
_cod_related_entry_id
_cod_related_entry_database
_cod_related_entry_code
1 ChemSpider 251308
